data_2005382
loop_
_publ_author_name
'Honda, T.'
'Fujii, I.'
'Hirayama, N.'
'Aoyama, N.'
'Miike, A.'

_publ_section_title
;
 Coumarin 338
;
_journal_issue 9
_journal_name_full 'Acta Crystallographica Section C'
_journal_page_first 2363
_journal_page_last 2365
_journal_paper_doi 10.1107/S0108270196004362
_journal_volume 52
_journal_year 1996
_chemical_formula_sum 'C20 H23 N O4'
_chemical_formula_weight 341.41
_space_group_IT_number 14
_symmetry_cell_setting monoclinic
_symmetry_space_group_name_Hall '-P 2yab'
_symmetry_space_group_name_H-M 'P 1 21/a 1'
_atom_type_scat_source IntTabIV
_cell_angle_alpha 90
_cell_angle_beta 102.850(8)
_cell_angle_gamma 90
_cell_formula_units_Z 4
_cell_length_a 9.1259(8)
_cell_length_b 21.802(1)
_cell_length_c 9.0555(9)
_cell_measurement_reflns_used 25
_cell_measurement_temperature 293(2)
_cell_measurement_theta_max 35
_cell_measurement_theta_min 30
_cell_volume 1756.6(3)
_computing_cell_refinement 'CAD-4 Software'
_computing_data_collection 'CAD-4 Software (Enraf--Nonius, 1989)'
_computing_data_reduction 'CAD-4 Software'
_computing_molecular_graphics 'ORTEPII (Johnson, 1976)'
_computing_structure_refinement 'TEXSAN (Molecular Structure Corporation, 1992)'
_computing_structure_solution 'SAPI91 (Fan, 1991)'
_diffrn_measurement_device 'Enraf-Nonius CAD-4 Turbo'
_diffrn_measurement_method '\w/2\q scans'
_diffrn_radiation_type CuK\a
_diffrn_radiation_wavelength 1.54184
_diffrn_reflns_av_R_equivalents 0.012
_diffrn_reflns_limit_h_max 11
_diffrn_reflns_limit_h_min -11
_diffrn_reflns_limit_k_max 27
_diffrn_reflns_limit_k_min 0
_diffrn_reflns_limit_l_max 0
_diffrn_reflns_limit_l_min -11
_diffrn_reflns_number 3978
_diffrn_reflns_theta_max 74.9
_diffrn_standards_decay_% -0.412
_diffrn_standards_interval_time 60
_diffrn_standards_number 3
_exptl_absorpt_coefficient_mu 0.731
_exptl_absorpt_correction_type none
_exptl_crystal_colour yellow
_exptl_crystal_density_diffrn 1.29
_exptl_crystal_density_method none
_exptl_crystal_description rod
_exptl_crystal_size_max 0.80
_exptl_crystal_size_mid 0.40
_exptl_crystal_size_min 0.10
_refine_diff_density_max 0.54
_refine_diff_density_min -0.19
_refine_ls_extinction_coef 2.26760E-6
_refine_ls_extinction_method |F~calc~|/(1+gI~calc~)
_refine_ls_goodness_of_fit_obs 2.30
_refine_ls_number_parameters 305
_refine_ls_number_reflns 3102
_refine_ls_R_factor_obs 0.052
_refine_ls_shift/esd_max 0.01
_refine_ls_structure_factor_coef F
_refine_ls_weighting_details 'w = 1/\s^2^(F)'
_refine_ls_weighting_scheme calc
_refine_ls_wR_factor_obs 0.087
_reflns_number_observed 3102
_reflns_number_total 3752
_reflns_observed_criterion F>3\s(F)
_cod_data_source_file kh1085.cif
_cod_data_source_block kh1085a
_cod_depositor_comments
;
 Marking attached hydrogen atoms.

 Antanas Vaitkus,
 2018-02-06

 Marking atoms 'C20a' and 'C20b' as belonging to disorder groups '1' and '2'
 with the occupancies of 0.5 after consulting the original publication.

 Antanas Vaitkus,
 2018-02-06

The following automatic conversions were performed:

'_refine_ls_weighting_scheme' value ' w = 1/\s^2^(F)' was changed to
'calc'. New tag '_refine_ls_weighting_details' was created. The value
of the new tag was set to 'w = 1/\s^2^(F)'.

Automatic conversion script
Id: cif_fix_values 3143 2015-03-26 13:38:13Z robertas 
;
_cod_original_cell_volume 1756.6(2)
_cod_original_sg_symbol_H-M 'P 21/a'
_cod_database_code 2005382

loop_
_symmetry_equiv_pos_as_xyz
x,y,z
1/2+x,1/2-y,z
-x,-y,-z
1/2-x,1/2+y,-z

loop_
_atom_site_label
_atom_site_fract_x
_atom_site_fract_y
_atom_site_fract_z
_atom_site_occupancy
_atom_site_disorder_group
_atom_site_attached_hydrogens
_atom_site_B_iso_or_equiv
O1 .2771(1) -.02182(5) .5835(1) 1 . 0 4.31(3)
O2 .3566(2) -.10928(6) .6919(2) 1 . 0 5.59(3)
O11 .1580(2) -.07793(7) 1.0509(2) 1 . 0 5.78(3)
O12 .3803(1) -.10610(6) 1.0047(1) 1 . 0 4.76(3)
N18 .1022(2) .15947(7) .3098(2) 1 . 0 5.18(3)
C2 .2920(2) -.06201(8) .7036(2) 1 . 0 4.09(3)
C3 .2247(2) -.04305(7) .8276(2) 1 . 0 3.90(3)
C4 .1343(2) .00720(8) .8114(2) 1 . 0 3.98(3)
C5 .0289(2) .09955(8) .6636(2) 1 . 0 4.14(3)
C6 .0220(2) .13695(8) .5419(2) 1 . 0 4.14(3)
C7 .1049(2) .12143(7) .4299(2) 1 . 0 3.94(3)
C8 .1913(2) .06729(7) .4460(2) 1 . 0 4.00(3)
C9 .1931(2) .03067(7) .5709(2) 1 . 0 3.64(3)
C10 .1150(2) .04569(7) .6830(2) 1 . 0 3.68(3)
C11 .2480(2) -.07805(8) .9718(2) 1 . 0 4.22(3)
C13 .4259(2) -.14583(8) 1.1393(2) 1 . 0 4.31(3)
C14c .5818(3) -.1660(1) 1.1269(3) 1 . 0 6.21(5)
C14b .3185(3) -.1996(1) 1.1253(3) 1 . 0 5.91(5)
C14a .4315(3) -.1098(1) 1.2832(2) 1 . 0 5.99(5)
C15 -.0731(3) .1948(1) .5227(3) 1 . 0 5.59(5)
C16 -.0109(4) .2416(1) .4353(3) 1 . 0 7.56(7)
C17 .0118(4) .2151(1) .2875(3) 1 . 0 7.50(7)
C19 .1708(4) .1419(1) .1859(3) 1 . 2 7.12(7)
C20a .2955(5) .1027(2) .2321(5) 0.5 1 2 4.77(8)
C20b .2249(7) .0797(2) .1841(5) 0.5 2 2 5.9(1)
C21 .2784(3) .0490(1) .3303(2) 1 . 2 5.66(5)
H4 .088(2) .017(1) .901(2) 1 . 0 5.4(4)
H5 -.022(2) .111(1) .740(2) 1 . 0 5.0(4)
H14c2 .570(3) -.189(1) 1.040(4) 1 . 0 8.1(7)
H14b1 .367(3) -.228(1) 1.203(3) 1 . 0 7.6(6)
H14b2 .213(3) -.187(1) 1.131(3) 1 . 0 6.3(5)
H14a3 .329(3) -.099(1) 1.297(3) 1 . 0 7.5(6)
H14b3 .327(4) -.218(1) 1.027(4) 1 . 0 8.7(7)
H14a1 .477(3) -.139(1) 1.374(3) 1 . 0 7.8(6)
H14a2 .488(3) -.071(1) 1.284(3) 1 . 0 7.4(6)
H14c3 .650(4) -.124(2) 1.142(4) 1 . 0 9.7(8)
H14c1 .614(3) -.195(1) 1.211(3) 1 . 0 7.5(6)
H15b -.190(4) .179(2) .482(4) 1 . 0 9.7(8)
H15a -.073(3) .209(1) .630(3) 1 . 0 8.0(8)
H16b -.094(3) .280(1) .408(3) 1 . 0 8.0
H16a .111(3) .255(1) .511(3) 1 . 0 8.0
H17a .033(3) .234(1) .218(3) 1 . 0 8.0
H17b -.114 .204 .267 1 . 0 8.0

loop_
_geom_angle_atom_site_label_1
_geom_angle_atom_site_label_2
_geom_angle_atom_site_label_3
_geom_angle
_geom_angle_publ_flag
C2 O1 C9 123.50(10) yes
C11 O12 C13 122.10(10) yes
C7 N18 C17 121.8(2) yes
C7 N18 C19 121.4(2) yes
C17 N18 C19 116.1(2) yes
O11 C11 O12 125.1(2) yes
O11 C11 C3 122.6(2) yes
O12 C11 C3 112.30(10) yes
C15 C16 C17 110.8(2) yes
N18 C17 C16 112.3(2) yes
N18 C19 C20a 112.9(2) yes
N18 C19 C20b 117.6(2) yes
C19 C20a C21 117.8(3) yes
C19 C20b C21 117.6(3) yes
C8 C21 C20a 110.3(2) yes
C8 C21 C20b 112.8(3) yes

loop_
_geom_bond_atom_site_label_1
_geom_bond_atom_site_label_2
_geom_bond_distance
_geom_bond_publ_flag
O1 C2 1.379(2) yes
O1 C9 1.368(2) yes
O2 C2 1.203(2) yes
O11 C11 1.204(2) yes
O12 C11 1.327(2) yes
O12 C13 1.478(2) yes
N18 C7 1.363(2) yes
N18 C17 1.456(3) yes
N18 C19 1.453(3) yes
C3 C11 1.487(2) yes
C6 C15 1.519(2) yes
C8 C21 1.503(2) yes
C15 C16 1.479(4) yes
C16 C17 1.513(4) yes
C19 C20a 1.411(5) yes
C19 C20b 1.446(6) yes
C20a C21 1.499(4) yes
C20b C21 1.466(5) yes

loop_
_geom_torsion_atom_site_label_1
_geom_torsion_atom_site_label_2
_geom_torsion_atom_site_label_3
_geom_torsion_atom_site_label_4
_geom_torsion
_geom_torsion_publ_flag
O11 C11 C3 C4 25.5(3) yes
O11 C11 O12 C13 5.8(3) yes
C17 N18 C19 C20a 158.6(3) yes
C17 N18 C19 C20b -163.1(4) yes
C7 C6 C15 C16 -28.1(3) yes
C6 C15 C16 C17 52.7(3) yes
N18 C17 C16 C15 -53.8(4) yes
C7 N18 C17 C16 28.4(4) yes
C16 C17 N18 C19 -160.7(3) yes
C6 C7 N18 C17 -2.5(3) yes
N18 C7 C8 C21 -1.8(3) yes
N18 C7 C6 C15 2.1(3) yes
C8 C7 N18 C19 8.2(3) yes
C7 N18 C19 C20a -30.4(4) yes
C7 N18 C19 C20b 7.9(5) yes
N18 C19 C20a C21 47.2(5) yes
N18 C19 C20b C21 -30.3(7) yes
C8 C21 C20a C19 -40.3(5) yes
C8 C21 C20b C19 34.7(6) yes
C7 C8 C21 C20a 16.7(3) yes
C7 C8 C21 C20b -19.3(4) yes
